data_7708217
loop_
_publ_author_name
'Qian, Junfeng'
'Lu, Huangjie'
'Zheng, Zhaofa'
'Xu, Miaomiao'
'Qian, Yuan'
'Zhang, Zhi-Hui'
'Wang, Jian-Qiang'
'He, Mingyang'
'Lin, Jian'

_publ_section_title
;
 Achieving Colour Tuneable and White-Light Luminescence in a Large Family
 of Dual-Emission Lanthanide Coordination Polymers
;
_journal_name_full 'Dalton Transactions'
_journal_paper_doi 10.1039/D1DT01618K
_journal_year 2021
_chemical_formula_moiety 'C33 N6 O7 Yb'
_chemical_formula_sum 'C33 N6 O7 Yb'
_chemical_formula_weight 765.43
_chemical_melting_point ?
_chemical_name_common 'Ytterbium 2,2':6',2''-terpyridine-4'-carboxyli'
_space_group_crystal_system monoclinic
_space_group_IT_number 14
_space_group_name_Hall '-P 2ybc'
_space_group_name_H-M_alt 'P 1 21/c 1'
_audit_creation_method SHELXL-2014
_audit_update_record
;
2021-07-16 deposited with the CCDC.	2021-09-06 downloaded from the CCDC.
;
_cell_angle_alpha 90
_cell_angle_beta 106.100(6)
_cell_angle_gamma 90
_cell_formula_units_Z 4
_cell_length_a 8.8478(13)
_cell_length_b 36.887(6)
_cell_length_c 9.4061(11)
_cell_measurement_reflns_used 9871
_cell_measurement_temperature 293(2)
_cell_measurement_theta_max 54.902
_cell_measurement_theta_min 4.788
_cell_volume 2949.5(7)
_computing_cell_refinement 'Bruker SAINT'
_computing_data_collection 'Bruker APEX3'
_computing_data_reduction 'Bruker SAINT'
_computing_molecular_graphics 'Bruker SHELXTL'
_computing_publication_material 'Bruker SHELXTL'
_computing_structure_refinement 'SHELXL-2014 (Sheldrick, 2014)'
_computing_structure_solution 'SHELXS-97 (Sheldrick 2008)'
_diffrn_ambient_temperature 293(2)
_diffrn_measured_fraction_theta_full 0.925
_diffrn_measured_fraction_theta_max 0.953
_diffrn_measurement_device_type 'Bruker APEX-II CCD'
_diffrn_measurement_method '0.5 wide w/ exposures'
_diffrn_radiation_type MoK\a
_diffrn_radiation_wavelength 0.71073
_diffrn_reflns_av_R_equivalents 0.0484
_diffrn_reflns_av_unetI/netI 0.0540
_diffrn_reflns_Laue_measured_fraction_full 0.925
_diffrn_reflns_Laue_measured_fraction_max 0.953
_diffrn_reflns_limit_h_max 10
_diffrn_reflns_limit_h_min -10
_diffrn_reflns_limit_k_max 38
_diffrn_reflns_limit_k_min -43
_diffrn_reflns_limit_l_max 11
_diffrn_reflns_limit_l_min -9
_diffrn_reflns_number 13519
_diffrn_reflns_point_group_measured_fraction_full 0.925
_diffrn_reflns_point_group_measured_fraction_max 0.953
_diffrn_reflns_theta_full 25.242
_diffrn_reflns_theta_max 24.999
_diffrn_reflns_theta_min 2.320
_exptl_absorpt_coefficient_mu 3.231
_exptl_absorpt_correction_T_max 0.879
_exptl_absorpt_correction_T_min 0.792
_exptl_absorpt_correction_type multi-scan
_exptl_absorpt_process_details SHELTXPREP
_exptl_crystal_colour colorless
_exptl_crystal_density_diffrn 1.724
_exptl_crystal_description block
_exptl_crystal_F_000 1464
_exptl_crystal_size_max 0.8
_exptl_crystal_size_mid 0.06
_exptl_crystal_size_min 0.04
_refine_diff_density_max 1.219
_refine_diff_density_min -1.260
_refine_diff_density_rms 0.150
_refine_ls_extinction_method none
_refine_ls_goodness_of_fit_ref 1.129
_refine_ls_hydrogen_treatment undef
_refine_ls_matrix_type full
_refine_ls_number_parameters 414
_refine_ls_number_reflns 4949
_refine_ls_number_restraints 0
_refine_ls_restrained_S_all 1.129
_refine_ls_R_factor_all 0.0569
_refine_ls_R_factor_gt 0.0462
_refine_ls_shift/su_max 0.001
_refine_ls_shift/su_mean 0.000
_refine_ls_structure_factor_coef Fsqd
_refine_ls_weighting_details 'w=1/[\s^2^(Fo^2^)+(0.0151P)^2^+27.6483P] where P=(Fo^2^+2Fc^2^)/3'
_refine_ls_weighting_scheme calc
_refine_ls_wR_factor_gt 0.1037
_refine_ls_wR_factor_ref 0.1075
_reflns_Friedel_coverage 0.000
_reflns_number_gt 4224
_reflns_number_total 4949
_reflns_threshold_expression 'I > 2\s(I)'
_cod_data_source_file d1dt01618k2.cif
_cod_data_source_block YbTPC1
_cod_depositor_comments
;
The following automatic conversions were performed:

data item '_chemical_melting_point' value 'N/a' was changed to '?' --
the value is undefined or not given.

Automatic conversion script
Id: cif_fix_values 7556 2019-12-06 15:28:31Z antanas 
;
_cod_original_sg_symbol_H-M 'P 21/c'
_cod_database_code 7708217
_shelx_space_group_comment
;
The symmetry employed for this shelxl refinement is uniquely defined
by the following loop, which should always be used as a source of
symmetry information in preference to the above space-group names.
They are only intended as comments.
;
_shelxl_version_number 2014-3

loop_
_space_group_symop_operation_xyz
'x, y, z'
'-x, y+1/2, -z+1/2'
'-x, -y, -z'
'x, -y-1/2, z-1/2'

loop_
_atom_site_label
_atom_site_type_symbol
_atom_site_fract_x
_atom_site_fract_y
_atom_site_fract_z
_atom_site_U_iso_or_equiv
_atom_site_adp_type
_atom_site_occupancy
_atom_site_site_symmetry_order
_atom_site_calc_flag
_atom_site_refinement_flags_posn
_atom_site_refinement_flags_adp
_atom_site_refinement_flags_occupancy
_atom_site_disorder_assembly
_atom_site_disorder_group
Yb1 Yb 0.15695(4) 0.57003(2) 0.18307(3) 0.01857(12) Uani 1 1 d . . . . .
O1 O 0.1403(6) 0.53141(15) 0.9583(6) 0.0255(12) Uani 1 1 d . . . . .
O2 O 0.0620(7) 0.58805(15) 0.9318(6) 0.0291(13) Uani 1 1 d . . . . .
O3 O 0.3155(7) 0.60560(15) 0.3858(6) 0.0308(13) Uani 1 1 d . . . . .
O4 O -0.0821(6) 0.53874(15) 0.1142(6) 0.0296(13) Uani 1 1 d . . . . .
O5 O 0.2341(7) 0.63253(15) 0.1697(6) 0.0326(14) Uani 1 1 d . . . . .
O6 O 0.4012(7) 0.56445(18) 0.1615(8) 0.0471(17) Uani 1 1 d . . . . .
N1 N 0.2502(7) 0.51177(18) 0.3058(7) 0.0240(15) Uani 1 1 d . . . . .
N2 N 0.0890(7) 0.55842(16) 0.4216(6) 0.0184(13) Uani 1 1 d . . . . .
N3 N -0.0482(7) 0.60912(17) 0.2311(7) 0.0246(15) Uani 1 1 d . . . . .
N4 N 0.5115(8) 0.73250(19) 0.5020(8) 0.0326(17) Uani 1 1 d . . . . .
N5 N 0.2339(9) 0.7693(2) 0.1818(9) 0.0398(19) Uani 1 1 d . . . . .
N6 N 0.8028(8) 0.6737(2) 0.7231(8) 0.0366(18) Uani 1 1 d . . . . .
C1 C 0.3205(10) 0.4876(2) 0.2375(9) 0.0300(19) Uani 1 1 d . . . . .
C2 C 0.1650(8) 0.5322(2) 0.5127(8) 0.0204(16) Uani 1 1 d . . . . .
C3 C 0.3896(10) 0.4560(2) 0.3071(11) 0.037(2) Uani 1 1 d . . . . .
C4 C 0.0950(9) 0.5587(2) 0.8774(8) 0.0222(17) Uani 1 1 d . . . . .
C5 C 0.0860(9) 0.5578(2) 0.7152(8) 0.0233(17) Uani 1 1 d . . . . .
C6 C 0.2485(8) 0.5051(2) 0.4471(8) 0.0203(16) Uani 1 1 d . . . . .
C7 C 0.0042(9) 0.5843(2) 0.6202(8) 0.0240(17) Uani 1 1 d . . . . .
C8 C 0.0097(8) 0.5840(2) 0.4736(8) 0.0194(16) Uani 1 1 d . . . . .
C9 C 0.1669(9) 0.5308(2) 0.6619(8) 0.0230(17) Uani 1 1 d . . . . .
C10 C 0.3899(10) 0.4494(2) 0.4529(10) 0.037(2) Uani 1 1 d . . . . .
C11 C 0.3243(10) 0.7007(2) 0.3073(9) 0.032(2) Uani 1 1 d . . . . .
C12 C 0.3800(9) 0.6678(2) 0.3732(9) 0.0278(19) Uani 1 1 d . . . . .
C13 C 0.5036(9) 0.6673(2) 0.5053(9) 0.0282(19) Uani 1 1 d . . . . .
C14 C -0.0738(9) 0.6112(2) 0.3647(8) 0.0214(16) Uani 1 1 d . . . . .
C15 C 0.3164(9) 0.4745(2) 0.5235(9) 0.0294(19) Uani 1 1 d . . . . .
C16 C -0.2488(12) 0.6617(3) 0.2858(12) 0.047(3) Uani 1 1 d . . . . .
C17 C 0.5677(10) 0.7006(2) 0.5618(9) 0.0293(19) Uani 1 1 d . . . . .
C18 C 0.3066(9) 0.6329(2) 0.3048(9) 0.0277(19) Uani 1 1 d . . . . .
C19 C 0.3327(10) 0.7688(2) 0.3184(11) 0.034(2) Uani 1 1 d . . . . .
C20 C 0.7386(12) 0.7348(3) 0.7725(11) 0.046(3) Uani 1 1 d . . . . .
C21 C -0.1251(10) 0.6321(3) 0.1235(10) 0.037(2) Uani 1 1 d . . . . .
C22 C -0.1729(11) 0.6372(3) 0.3957(10) 0.039(2) Uani 1 1 d . . . . .
C23 C 0.9742(12) 0.7074(3) 0.9216(11) 0.050(3) Uani 1 1 d . . . . .
C24 C -0.2269(12) 0.6585(3) 0.1466(11) 0.048(3) Uani 1 1 d . . . . .
C25 C 0.3909(10) 0.7324(2) 0.3774(10) 0.032(2) Uani 1 1 d . . . . .
C26 C 0.1860(12) 0.8020(3) 0.1225(12) 0.048(3) Uani 1 1 d . . . . .
C27 C 0.3865(12) 0.7995(3) 0.4036(13) 0.049(3) Uani 1 1 d . . . . .
C28 C 0.9353(11) 0.6768(3) 0.8389(10) 0.047(3) Uani 1 1 d . . . . .
C29 C 0.8752(14) 0.7369(3) 0.8925(13) 0.063(3) Uani 1 1 d . . . . .
C30 C 0.7092(10) 0.7027(3) 0.6904(10) 0.038(2) Uani 1 1 d . . . . .
C31 C 0.3360(13) 0.8335(3) 0.3379(14) 0.059(3) Uani 1 1 d . . . . .
C32 C 0.2370(13) 0.8344(3) 0.1937(13) 0.053(3) Uani 1 1 d . . . . .
O7 O 0.6325(11) 0.5536(3) 0.1271(10) 0.083(3) Uiso 1 1 d . . . . .
C33 C 0.5016(14) 0.5682(3) 0.0997(13) 0.060(3) Uiso 1 1 d . . . . .

loop_
_atom_site_aniso_label
_atom_site_aniso_U_11
_atom_site_aniso_U_22
_atom_site_aniso_U_33
_atom_site_aniso_U_23
_atom_site_aniso_U_13
_atom_site_aniso_U_12
Yb1 0.01974(17) 0.02236(19) 0.01374(18) -0.00150(14) 0.00486(12) 0.00079(14)
O1 0.033(3) 0.029(3) 0.016(3) 0.006(2) 0.008(2) 0.005(2)
O2 0.041(3) 0.031(3) 0.016(3) -0.005(2) 0.008(3) 0.000(3)
O3 0.036(3) 0.031(3) 0.024(3) -0.002(3) 0.006(3) -0.006(3)
O4 0.025(3) 0.031(3) 0.031(3) -0.004(3) 0.005(2) -0.002(2)
O5 0.041(3) 0.030(3) 0.021(3) -0.006(2) -0.001(3) -0.007(3)
O6 0.032(3) 0.050(4) 0.069(5) -0.007(4) 0.030(3) 0.001(3)
N1 0.020(3) 0.032(4) 0.018(3) -0.002(3) 0.003(3) 0.006(3)
N2 0.021(3) 0.019(3) 0.016(3) -0.003(2) 0.006(3) -0.001(3)
N3 0.030(4) 0.024(4) 0.021(4) 0.003(3) 0.009(3) 0.006(3)
N4 0.030(4) 0.032(4) 0.031(4) -0.007(3) 0.000(3) -0.003(3)
N5 0.039(4) 0.036(5) 0.041(5) 0.001(4) 0.007(4) -0.001(4)
N6 0.032(4) 0.048(5) 0.029(4) 0.001(3) 0.007(3) 0.003(4)
C1 0.035(5) 0.026(5) 0.027(4) -0.006(4) 0.005(4) 0.016(4)
C2 0.022(4) 0.018(4) 0.019(4) -0.001(3) 0.004(3) -0.002(3)
C3 0.039(5) 0.024(5) 0.046(6) -0.006(4) 0.011(4) 0.009(4)
C4 0.025(4) 0.027(5) 0.014(4) -0.002(3) 0.004(3) -0.006(3)
C5 0.027(4) 0.028(5) 0.014(4) -0.006(3) 0.005(3) -0.009(3)
C6 0.020(4) 0.025(4) 0.015(4) -0.001(3) 0.003(3) 0.001(3)
C7 0.024(4) 0.029(5) 0.018(4) -0.002(3) 0.004(3) -0.001(3)
C8 0.020(4) 0.020(4) 0.018(4) -0.002(3) 0.006(3) -0.003(3)
C9 0.029(4) 0.023(4) 0.019(4) -0.003(3) 0.010(3) -0.001(3)
C10 0.040(5) 0.028(5) 0.042(6) 0.000(4) 0.006(4) 0.001(4)
C11 0.034(5) 0.035(5) 0.026(4) 0.001(4) 0.005(4) -0.007(4)
C12 0.029(4) 0.024(5) 0.030(5) -0.008(3) 0.008(4) -0.006(3)
C13 0.025(4) 0.036(5) 0.025(4) -0.007(4) 0.009(3) -0.008(4)
C14 0.027(4) 0.023(4) 0.015(4) -0.003(3) 0.008(3) 0.000(3)
C15 0.030(4) 0.021(4) 0.035(5) -0.002(4) 0.004(4) 0.004(3)
C16 0.048(6) 0.045(6) 0.052(6) 0.010(5) 0.019(5) 0.022(5)
C17 0.032(4) 0.038(5) 0.017(4) -0.002(4) 0.005(4) -0.004(4)
C18 0.022(4) 0.028(5) 0.034(5) -0.005(4) 0.010(4) -0.001(3)
C19 0.030(4) 0.023(5) 0.049(6) -0.004(4) 0.010(4) -0.002(4)
C20 0.045(6) 0.045(6) 0.043(6) -0.015(5) 0.003(5) -0.010(5)
C21 0.035(5) 0.039(6) 0.039(5) 0.020(4) 0.011(4) 0.015(4)
C22 0.044(5) 0.041(6) 0.038(5) 0.012(4) 0.019(4) 0.018(4)
C23 0.043(6) 0.066(8) 0.034(5) -0.006(5) 0.000(5) -0.009(5)
C24 0.059(6) 0.059(7) 0.035(5) 0.018(5) 0.026(5) 0.035(5)
C25 0.028(4) 0.031(5) 0.035(5) -0.002(4) 0.004(4) -0.003(4)
C26 0.045(6) 0.051(7) 0.051(6) 0.016(5) 0.018(5) 0.007(5)
C27 0.043(6) 0.032(6) 0.070(7) 0.000(5) 0.011(5) -0.002(4)
C28 0.033(5) 0.079(8) 0.027(5) 0.008(5) 0.005(4) 0.000(5)
C29 0.057(7) 0.063(8) 0.055(7) -0.020(6) -0.007(6) -0.014(6)
C30 0.032(5) 0.045(6) 0.038(5) -0.012(4) 0.010(4) -0.006(4)
C31 0.063(7) 0.028(6) 0.086(9) 0.000(6) 0.023(7) -0.001(5)
C32 0.051(6) 0.051(7) 0.058(7) 0.012(6) 0.015(6) 0.007(5)

loop_
_atom_type_symbol
_atom_type_description
_atom_type_scat_dispersion_real
_atom_type_scat_dispersion_imag
_atom_type_scat_source
C C 0.0033 0.0016 'International Tables Vol C Tables 4.2.6.8 and 6.1.1.4'
N N 0.0061 0.0033 'International Tables Vol C Tables 4.2.6.8 and 6.1.1.4'
O O 0.0106 0.0060 'International Tables Vol C Tables 4.2.6.8 and 6.1.1.4'
Yb Yb -0.3850 5.5486 'International Tables Vol C Tables 4.2.6.8 and 6.1.1.4'

loop_
_geom_angle_atom_site_label_1
_geom_angle_atom_site_label_2
_geom_angle_atom_site_label_3
_geom_angle
_geom_angle_site_symmetry_1
_geom_angle_site_symmetry_3
_geom_angle_publ_flag
O6 Yb1 O4 138.8(2) . . ?
O6 Yb1 O2 91.1(2) . 1_554 ?
O4 Yb1 O2 79.6(2) . 1_554 ?
O6 Yb1 O3 76.0(2) . . ?
O4 Yb1 O3 140.3(2) . . ?
O2 Yb1 O3 126.97(19) 1_554 . ?
O6 Yb1 O5 77.8(2) . . ?
O4 Yb1 O5 134.7(2) . . ?
O2 Yb1 O5 73.04(19) 1_554 . ?
O3 Yb1 O5 54.04(18) . . ?
O6 Yb1 N3 148.5(2) . . ?
O4 Yb1 N3 71.5(2) . . ?
O2 Yb1 N3 86.7(2) 1_554 . ?
O3 Yb1 N3 80.4(2) . . ?
O5 Yb1 N3 71.5(2) . . ?
O6 Yb1 N1 75.9(2) . . ?
O4 Yb1 N1 81.9(2) . . ?
O2 Yb1 N1 133.6(2) 1_554 . ?
O3 Yb1 N1 93.3(2) . . ?
O5 Yb1 N1 142.3(2) . . ?
N3 Yb1 N1 126.3(2) . . ?
O6 Yb1 N2 122.8(2) . . ?
O4 Yb1 N2 75.01(19) . . ?
O2 Yb1 N2 146.08(19) 1_554 . ?
O3 Yb1 N2 67.58(19) . . ?
O5 Yb1 N2 110.45(19) . . ?
N3 Yb1 N2 64.2(2) . . ?
N1 Yb1 N2 64.3(2) . . ?
O6 Yb1 O1 72.8(2) . 1_554 ?
O4 Yb1 O1 69.54(18) . 1_554 ?
O2 Yb1 O1 53.16(18) 1_554 1_554 ?
O3 Yb1 O1 148.77(19) . 1_554 ?
O5 Yb1 O1 116.57(18) . 1_554 ?
N3 Yb1 O1 127.73(19) . 1_554 ?
N1 Yb1 O1 80.49(18) . 1_554 ?
N2 Yb1 O1 132.80(18) . 1_554 ?
O6 Yb1 C18 75.5(2) . . ?
O4 Yb1 C18 145.4(2) . . ?
O2 Yb1 C18 100.0(2) 1_554 . ?
O3 Yb1 C18 27.0(2) . . ?
O5 Yb1 C18 27.0(2) . . ?
N3 Yb1 C18 74.0(2) . . ?
N1 Yb1 C18 118.6(2) . . ?
N2 Yb1 C18 88.8(2) . . ?
O1 Yb1 C18 137.2(2) 1_554 . ?
O6 Yb1 C4 79.2(2) . 1_554 ?
O4 Yb1 C4 74.8(2) . 1_554 ?
O2 Yb1 C4 26.7(2) 1_554 1_554 ?
O3 Yb1 C4 142.7(2) . 1_554 ?
O5 Yb1 C4 93.8(2) . 1_554 ?
N3 Yb1 C4 109.4(2) . 1_554 ?
N1 Yb1 C4 107.1(2) . 1_554 ?
N2 Yb1 C4 149.5(2) . 1_554 ?
O1 Yb1 C4 26.65(19) 1_554 1_554 ?
C18 Yb1 C4 119.1(2) . 1_554 ?
C4 O1 Yb1 89.4(4) . 1_556 ?
C4 O2 Yb1 96.0(5) . 1_556 ?
C18 O3 Yb1 91.8(5) . . ?
C18 O5 Yb1 91.8(5) . . ?
C33 O6 Yb1 154.1(8) . . ?
C6 N1 C1 118.7(7) . . ?
C6 N1 Yb1 121.5(5) . . ?
C1 N1 Yb1 119.4(5) . . ?
C8 N2 C2 119.5(6) . . ?
C8 N2 Yb1 118.9(5) . . ?
C2 N2 Yb1 119.4(5) . . ?
C21 N3 C14 119.1(7) . . ?
C21 N3 Yb1 118.4(6) . . ?
C14 N3 Yb1 122.2(5) . . ?
C17 N4 C25 118.3(7) . . ?
C26 N5 C19 117.3(8) . . ?
C30 N6 C28 117.1(8) . . ?
N1 C1 C3 122.0(8) . . ?
N2 C2 C9 122.1(7) . . ?
N2 C2 C6 116.2(7) . . ?
C9 C2 C6 121.7(7) . . ?
C1 C3 C10 119.3(8) . . ?
O2 C4 O1 120.7(7) . . ?
O2 C4 C5 118.3(7) . . ?
O1 C4 C5 120.9(7) . . ?
O2 C4 Yb1 57.3(4) . 1_556 ?
O1 C4 Yb1 63.9(4) . 1_556 ?
C5 C4 Yb1 169.2(5) . 1_556 ?
C9 C5 C7 119.9(7) . . ?
C9 C5 C4 119.4(7) . . ?
C7 C5 C4 120.6(7) . . ?
N1 C6 C15 122.4(7) . . ?
N1 C6 C2 115.5(6) . . ?
C15 C6 C2 122.1(7) . . ?
C5 C7 C8 118.5(7) . . ?
N2 C8 C7 122.1(7) . . ?
N2 C8 C14 115.8(6) . . ?
C7 C8 C14 122.1(7) . . ?
C5 C9 C2 117.9(7) . . ?
C3 C10 C15 118.6(8) . . ?
C25 C11 C12 118.1(8) . . ?
C11 C12 C13 119.9(7) . . ?
C11 C12 C18 119.9(7) . . ?
C13 C12 C18 120.2(8) . . ?
C17 C13 C12 117.2(8) . . ?
N3 C14 C22 121.3(7) . . ?
N3 C14 C8 115.4(7) . . ?
C22 C14 C8 123.3(7) . . ?
C6 C15 C10 119.0(8) . . ?
C22 C16 C24 118.8(9) . . ?
N4 C17 C13 123.4(7) . . ?
N4 C17 C30 115.3(7) . . ?
C13 C17 C30 121.3(8) . . ?
O5 C18 O3 122.3(7) . . ?
O5 C18 C12 118.8(8) . . ?
O3 C18 C12 118.8(7) . . ?
O5 C18 Yb1 61.2(4) . . ?
O3 C18 Yb1 61.2(4) . . ?
C12 C18 Yb1 176.8(6) . . ?
N5 C19 C27 124.6(8) . . ?
N5 C19 C25 115.9(8) . . ?
C27 C19 C25 119.4(9) . . ?
C29 C20 C30 118.4(10) . . ?
N3 C21 C24 122.6(9) . . ?
C14 C22 C16 119.7(9) . . ?
C29 C23 C28 119.8(9) . . ?
C21 C24 C16 118.5(8) . . ?
N4 C25 C11 123.0(8) . . ?
N4 C25 C19 115.4(7) . . ?
C11 C25 C19 121.6(8) . . ?
N5 C26 C32 123.4(10) . . ?
C31 C27 C19 117.0(10) . . ?
N6 C28 C23 123.5(10) . . ?
C23 C29 C20 118.2(10) . . ?
N6 C30 C20 122.9(8) . . ?
N6 C30 C17 118.3(8) . . ?
C20 C30 C17 118.8(9) . . ?
C27 C31 C32 118.8(10) . . ?
C26 C32 C31 118.8(10) . . ?
O6 C33 O7 128.7(12) . . ?

loop_
_geom_bond_atom_site_label_1
_geom_bond_atom_site_label_2
_geom_bond_distance
_geom_bond_site_symmetry_2
_geom_bond_publ_flag
Yb1 O6 2.235(6) . ?
Yb1 O4 2.338(5) . ?
Yb1 O2 2.374(5) 1_554 ?
Yb1 O3 2.417(5) . ?
Yb1 O5 2.418(6) . ?
Yb1 N3 2.456(6) . ?
Yb1 N1 2.470(7) . ?
Yb1 N2 2.516(6) . ?
Yb1 O1 2.520(5) 1_554 ?
Yb1 C18 2.758(8) . ?
Yb1 C4 2.805(7) 1_554 ?
O1 C4 1.258(9) . ?
O1 Yb1 2.520(5) 1_556 ?
O2 C4 1.265(9) . ?
O2 Yb1 2.374(5) 1_556 ?
O3 C18 1.253(10) . ?
O5 C18 1.254(10) . ?
O6 C33 1.197(13) . ?
N1 C6 1.355(9) . ?
N1 C1 1.347(10) . ?
N2 C8 1.346(9) . ?
N2 C2 1.342(9) . ?
N3 C21 1.351(10) . ?
N3 C14 1.340(10) . ?
N4 C17 1.339(11) . ?
N4 C25 1.349(11) . ?
N5 C26 1.345(12) . ?
N5 C19 1.339(12) . ?
N6 C30 1.337(12) . ?
N6 C28 1.367(11) . ?
C1 C3 1.395(12) . ?
C2 C9 1.400(10) . ?
C2 C6 1.475(10) . ?
C3 C10 1.391(13) . ?
C4 C5 1.506(10) . ?
C4 Yb1 2.805(7) 1_556 ?
C5 C9 1.399(11) . ?
C5 C7 1.386(11) . ?
C6 C15 1.384(11) . ?
C7 C8 1.393(11) . ?
C8 C14 1.479(10) . ?
C10 C15 1.400(12) . ?
C11 C25 1.391(12) . ?
C11 C12 1.388(12) . ?
C12 C13 1.410(11) . ?
C12 C18 1.503(11) . ?
C13 C17 1.395(11) . ?
C14 C22 1.383(12) . ?
C16 C22 1.397(13) . ?
C16 C24 1.380(14) . ?
C17 C30 1.482(12) . ?
C19 C27 1.392(13) . ?
C19 C25 1.489(12) . ?
C20 C29 1.409(14) . ?
C20 C30 1.399(13) . ?
C21 C24 1.384(13) . ?
C23 C29 1.376(16) . ?
C23 C28 1.359(15) . ?
C26 C32 1.385(15) . ?
C27 C31 1.417(14) . ?
C31 C32 1.396(16) . ?
O7 C33 1.238(13) . ?
